data_4105494
loop_
_publ_author_name
'Chia-Pei Chung'
'Chien-Chih Chen'
'Ying-Chih Lin'
'Yi-Hong Liu'
'Yu Wang'

_publ_section_title
;
 Reactions of Ruthenium Cp Phosphine Complex with
 4,4-Disubstituted-1,6-Enynes: Effect of Methyl Substituents in the
 Olefinic Fraction
;
_journal_name_full 'Journal of the American Chemical Society'
_journal_page_first 18366
_journal_page_last 18375
_journal_paper_doi 10.1021/ja906745j
_journal_volume 131
_journal_year 2009
_chemical_formula_sum 'C47 H47 F6 O1.5 P2 Ru'
_chemical_formula_weight 912.86
_chemical_name_systematic
; 
 ? 
;
_space_group_IT_number 2
_symmetry_cell_setting triclinic
_symmetry_space_group_name_Hall '-P 1'
_symmetry_space_group_name_H-M 'P -1'
_atom_sites_solution_hydrogens geom
_atom_sites_solution_primary direct
_atom_sites_solution_secondary difmap
_audit_creation_method SHELXL-97
_cell_angle_alpha 85.489(2)
_cell_angle_beta 75.201(2)
_cell_angle_gamma 82.549(2)
_cell_formula_units_Z 4
_cell_length_a 13.9207(3)
_cell_length_b 13.9477(4)
_cell_length_c 22.7647(7)
_cell_measurement_reflns_used 14585
_cell_measurement_temperature 295(2)
_cell_measurement_theta_max 30.2210
_cell_measurement_theta_min 2.8159
_cell_volume 4232.5(2)
_computing_cell_refinement
; 
CrysAlisPro, Oxford Diffraction Ltd., 
Version 1.171.33.34d (release 27-02-2009 CrysAlis171 .NET) 
(compiled Feb 27 2009,15:38:38) 
empirical absorption correction using spherical harmonics, 
 implemented in SCALE3 ABSPACK scaling algorithm. 
;
_computing_data_collection
; 
CrysAlisPro, Oxford Diffraction Ltd., 
Version 1.171.33.34d (release 27-02-2009 CrysAlis171 .NET) 
(compiled Feb 27 2009,15:38:38) 
empirical absorption correction using spherical harmonics, 
 implemented in SCALE3 ABSPACK scaling algorithm. 
;
_computing_data_reduction
; 
CrysAlisPro, Oxford Diffraction Ltd., 
Version 1.171.33.34d (release 27-02-2009 CrysAlis171 .NET) 
(compiled Feb 27 2009,15:38:38) 
empirical absorption correction using spherical harmonics, 
 implemented in SCALE3 ABSPACK scaling algorithm. 
;
_computing_molecular_graphics SHELXTL
_computing_publication_material SHELXTL
_computing_structure_refinement 'SHELXL-97 (Sheldrick, 1997)'
_computing_structure_solution 'SHELXS-97 (Sheldrick, 1990)'
_diffrn_ambient_temperature 295(2)
_diffrn_measured_fraction_theta_full 0.996
_diffrn_measured_fraction_theta_max 0.996
_diffrn_measurement_device_type 'Oxford Diffraction Gemini A'
_diffrn_measurement_method CCD
_diffrn_radiation_monochromator graphite
_diffrn_radiation_source 'fine-focus sealed tube'
_diffrn_radiation_type MoK\a
_diffrn_radiation_wavelength 0.71073
_diffrn_reflns_av_R_equivalents 0.0473
_diffrn_reflns_av_sigmaI/netI 0.0888
_diffrn_reflns_limit_h_max 18
_diffrn_reflns_limit_h_min -18
_diffrn_reflns_limit_k_max 18
_diffrn_reflns_limit_k_min -18
_diffrn_reflns_limit_l_max 29
_diffrn_reflns_limit_l_min -29
_diffrn_reflns_number 43601
_diffrn_reflns_theta_full 27.50
_diffrn_reflns_theta_max 27.50
_diffrn_reflns_theta_min 2.82
_exptl_absorpt_coefficient_mu 0.509
_exptl_absorpt_correction_T_max 1.00000
_exptl_absorpt_correction_T_min 0.95333
_exptl_absorpt_correction_type multi-scan
_exptl_absorpt_process_details
; 
CrysAlisPro, Oxford Diffraction Ltd., 
Version 1.171.33.34d (release 27-02-2009 CrysAlis171 .NET) 
(compiled Feb 27 2009,15:38:38) 
empirical absorption correction using spherical harmonics, 
 implemented in SCALE3 ABSPACK scaling algorithm. 
;
_exptl_crystal_density_diffrn 1.433
_exptl_crystal_F_000 1876
_exptl_crystal_size_max 0.20
_exptl_crystal_size_mid 0.15
_exptl_crystal_size_min 0.10
_refine_diff_density_max 0.883
_refine_diff_density_min -0.528
_refine_diff_density_rms 0.074
_refine_ls_extinction_method none
_refine_ls_goodness_of_fit_ref 0.902
_refine_ls_hydrogen_treatment mixed
_refine_ls_matrix_type full
_refine_ls_number_parameters 1036
_refine_ls_number_reflns 19377
_refine_ls_number_restraints 5
_refine_ls_restrained_S_all 0.912
_refine_ls_R_factor_all 0.1066
_refine_ls_R_factor_gt 0.0518
_refine_ls_shift/su_max 0.021
_refine_ls_shift/su_mean 0.001
_refine_ls_structure_factor_coef Fsqd
_refine_ls_weighting_details 'calc w=1/[\s^2^(Fo^2^)+(0.0746P)^2^+0.0000P] where P=(Fo^2^+2Fc^2^)/3'
_refine_ls_weighting_scheme calc
_refine_ls_wR_factor_gt 0.1219
_refine_ls_wR_factor_ref 0.1385
_reflns_number_gt 10541
_reflns_number_total 19377
_reflns_threshold_expression >2sigma(I)
_cod_data_source_file ja906745j_si_003.cif
_cod_data_source_block ic13727
_cod_original_formula_sum 'C47 H47 F6 O1.50 P2 Ru'
_cod_database_code 4105494

loop_
_symmetry_equiv_pos_as_xyz
'x, y, z'
'-x, -y, -z'

loop_
_atom_site_label
_atom_site_type_symbol
_atom_site_fract_x
_atom_site_fract_y
_atom_site_fract_z
_atom_site_U_iso_or_equiv
_atom_site_adp_type
_atom_site_occupancy
_atom_site_symmetry_multiplicity
_atom_site_calc_flag
_atom_site_refinement_flags
Ru1 Ru 0.19535(2) 0.40186(2) 0.256311(14) 0.04237(10) Uani 1 1 d .
P1 P 0.27727(8) 0.52169(7) 0.19031(5) 0.0416(2) Uani 1 1 d .
O1 O -0.1275(2) 0.3734(2) 0.30407(15) 0.0650(8) Uani 1 1 d .
C1 C 0.0571(3) 0.4780(3) 0.23627(19) 0.0481(10) Uani 1 1 d .
H1A H 0.0154 0.5202 0.2670 0.058 Uiso 1 1 calc R
H1B H 0.0624 0.5044 0.1950 0.058 Uiso 1 1 calc R
C2 C 0.0474(3) 0.3784(3) 0.24631(18) 0.0443(9) Uani 1 1 d .
C3 C -0.0291(3) 0.3297(3) 0.2967(2) 0.0534(10) Uani 1 1 d .
H3A H -0.0100 0.3293 0.3353 0.064 Uiso 1 1 calc R
C4 C -0.0165(3) 0.2223(3) 0.2758(2) 0.0574(11) Uani 1 1 d .
C5 C 0.0960(3) 0.2068(3) 0.2406(2) 0.0543(11) Uani 1 1 d .
H5A H 0.1377 0.1820 0.2680 0.065 Uiso 1 1 calc R
H5B H 0.1062 0.1620 0.2085 0.065 Uiso 1 1 calc R
C6 C 0.1200(3) 0.3078(3) 0.21422(19) 0.0468(10) Uani 1 1 d .
C7 C 0.2048(3) 0.3326(3) 0.17080(19) 0.0489(10) Uani 1 1 d .
H7A H 0.1932 0.3753 0.1369 0.059 Uiso 1 1 calc R
H7B H 0.2588 0.2811 0.1590 0.059 Uiso 1 1 calc R
C8 C -0.1643(5) 0.4290(4) 0.3581(3) 0.101(2) Uani 1 1 d D
H8A H -0.1302 0.4865 0.3537 0.122 Uiso 1 1 calc R
H8B H -0.1518 0.3905 0.3934 0.122 Uiso 1 1 calc R
C9 C -0.2734(5) 0.4566(4) 0.3662(3) 0.101(2) Uani 1 1 d D
H9A H -0.3064 0.4898 0.4008 0.121 Uiso 1 1 calc R
C10 C -0.3272(5) 0.4400(5) 0.3313(4) 0.116(3) Uani 1 1 d D
H10A H -0.2984 0.4070 0.2960 0.140 Uiso 1 1 calc R
H10B H -0.3953 0.4610 0.3412 0.140 Uiso 1 1 calc R
C11 C -0.0848(3) 0.2146(3) 0.2329(2) 0.0592(12) Uani 1 1 d .
C12 C -0.0529(4) 0.2212(3) 0.1712(3) 0.0706(13) Uani 1 1 d .
H12A H 0.0129 0.2321 0.1532 0.085 Uiso 1 1 calc R
C13 C -0.1177(5) 0.2120(4) 0.1342(3) 0.0920(18) Uani 1 1 d .
H13A H -0.0953 0.2167 0.0920 0.110 Uiso 1 1 calc R
C14 C -0.2154(5) 0.1957(4) 0.1617(4) 0.101(2) Uani 1 1 d .
H14A H -0.2588 0.1882 0.1377 0.122 Uiso 1 1 calc R
C15 C -0.2486(5) 0.1906(4) 0.2233(4) 0.100(2) Uani 1 1 d .
H15A H -0.3149 0.1815 0.2414 0.120 Uiso 1 1 calc R
C16 C -0.1839(4) 0.1991(3) 0.2589(3) 0.0774(15) Uani 1 1 d .
H16A H -0.2068 0.1943 0.3010 0.093 Uiso 1 1 calc R
C17 C -0.0345(3) 0.1462(3) 0.3278(2) 0.0631(13) Uani 1 1 d .
C18 C -0.0186(4) 0.0496(3) 0.3119(3) 0.0843(17) Uani 1 1 d .
H18A H -0.0027 0.0345 0.2712 0.101 Uiso 1 1 calc R
C19 C -0.0267(4) -0.0244(4) 0.3576(4) 0.101(2) Uani 1 1 d .
H19A H -0.0149 -0.0887 0.3469 0.121 Uiso 1 1 calc R
C20 C -0.0510(5) -0.0043(5) 0.4156(4) 0.108(2) Uani 1 1 d .
H20A H -0.0555 -0.0548 0.4451 0.129 Uiso 1 1 calc R
C21 C -0.0695(5) 0.0890(5) 0.4334(3) 0.109(2) Uani 1 1 d .
H21A H -0.0868 0.1024 0.4744 0.131 Uiso 1 1 calc R
C22 C -0.0617(4) 0.1644(4) 0.3882(3) 0.0878(17) Uani 1 1 d .
H22A H -0.0755 0.2282 0.3998 0.105 Uiso 1 1 calc R
C23 C 0.2639(4) 0.2867(4) 0.3105(2) 0.0642(13) Uani 1 1 d .
H23A H 0.2806 0.2183 0.3009 0.077 Uiso 1 1 calc R
C24 C 0.1745(4) 0.3277(4) 0.3482(2) 0.0681(13) Uani 1 1 d .
H24A H 0.1176 0.2925 0.3687 0.082 Uiso 1 1 calc R
C25 C 0.1809(4) 0.4264(4) 0.3547(2) 0.0678(13) Uani 1 1 d .
H25A H 0.1311 0.4715 0.3806 0.081 Uiso 1 1 calc R
C26 C 0.2756(4) 0.4445(4) 0.3199(2) 0.0654(13) Uani 1 1 d .
H26A H 0.3039 0.5059 0.3173 0.079 Uiso 1 1 calc R
C27 C 0.3273(4) 0.3579(4) 0.2931(2) 0.0662(13) Uani 1 1 d .
H27A H 0.3971 0.3490 0.2695 0.079 Uiso 1 1 calc R
C28 C 0.2546(3) 0.6449(3) 0.21738(18) 0.0466(9) Uani 1 1 d .
C29 C 0.1860(3) 0.6685(3) 0.2708(2) 0.0568(11) Uani 1 1 d .
H29A H 0.1513 0.6209 0.2949 0.068 Uiso 1 1 calc R
C30 C 0.1687(4) 0.7627(4) 0.2886(2) 0.0749(14) Uani 1 1 d .
H30A H 0.1225 0.7785 0.3249 0.090 Uiso 1 1 calc R
C31 C 0.2191(5) 0.8327(4) 0.2533(3) 0.0814(17) Uani 1 1 d .
H31A H 0.2064 0.8962 0.2654 0.098 Uiso 1 1 calc R
C32 C 0.2882(4) 0.8104(3) 0.2002(3) 0.0710(14) Uani 1 1 d .
H32A H 0.3235 0.8583 0.1768 0.085 Uiso 1 1 calc R
C33 C 0.3052(3) 0.7168(3) 0.1814(2) 0.0570(11) Uani 1 1 d .
H33A H 0.3505 0.7018 0.1447 0.068 Uiso 1 1 calc R
C34 C 0.4127(3) 0.4892(3) 0.17797(18) 0.0470(10) Uani 1 1 d .
C35 C 0.4741(3) 0.5447(3) 0.1958(2) 0.0602(12) Uani 1 1 d .
H35A H 0.4479 0.6043 0.2122 0.072 Uiso 1 1 calc R
C36 C 0.5740(4) 0.5127(4) 0.1897(3) 0.0801(16) Uani 1 1 d .
H36A H 0.6149 0.5517 0.2011 0.096 Uiso 1 1 calc R
C37 C 0.6135(4) 0.4245(4) 0.1670(3) 0.0792(15) Uani 1 1 d .
H37A H 0.6806 0.4029 0.1639 0.095 Uiso 1 1 calc R
C38 C 0.5535(4) 0.3677(3) 0.1488(2) 0.0690(13) Uani 1 1 d .
H38A H 0.5801 0.3080 0.1326 0.083 Uiso 1 1 calc R
C39 C 0.4540(3) 0.3998(3) 0.1546(2) 0.0577(11) Uani 1 1 d .
H39A H 0.4135 0.3610 0.1427 0.069 Uiso 1 1 calc R
C40 C 0.2596(3) 0.5490(3) 0.11340(18) 0.0493(10) Uani 1 1 d .
C41 C 0.1790(4) 0.6154(4) 0.1060(2) 0.0642(12) Uani 1 1 d .
H41A H 0.1338 0.6418 0.1400 0.077 Uiso 1 1 calc R
C42 C 0.1661(5) 0.6419(5) 0.0489(3) 0.0922(18) Uani 1 1 d .
H42A H 0.1121 0.6861 0.0444 0.111 Uiso 1 1 calc R
C43 C 0.2317(6) 0.6037(5) -0.0010(3) 0.106(2) Uani 1 1 d .
H43A H 0.2231 0.6229 -0.0396 0.127 Uiso 1 1 calc R
C44 C 0.3106(6) 0.5369(5) 0.0053(3) 0.104(2) Uani 1 1 d .
H44A H 0.3548 0.5101 -0.0288 0.125 Uiso 1 1 calc R
C45 C 0.3242(4) 0.5097(4) 0.0625(2) 0.0769(15) Uani 1 1 d .
H45A H 0.3775 0.4644 0.0666 0.092 Uiso 1 1 calc R
Ru2 Ru 0.60086(2) 0.84644(2) 0.338263(14) 0.03979(10) Uani 1 1 d .
P2 P 0.46352(8) 0.80699(7) 0.41815(4) 0.0424(2) Uani 1 1 d .
O2 O 0.6704(2) 0.7500(2) 0.14975(12) 0.0588(7) Uani 1 1 d .
C46 C 0.5359(3) 0.7636(3) 0.28244(17) 0.0454(9) Uani 1 1 d .
H46A H 0.5076 0.7056 0.3017 0.054 Uiso 1 1 calc R
H46B H 0.4964 0.8010 0.2573 0.054 Uiso 1 1 calc R
C47 C 0.6405(3) 0.7552(3) 0.25931(17) 0.0416(9) Uani 1 1 d .
C48 C 0.7000(3) 0.7881(3) 0.19670(17) 0.0449(9) Uani 1 1 d .
H48A H 0.6914 0.8590 0.1926 0.054 Uiso 1 1 calc R
C49 C 0.8126(3) 0.7516(3) 0.19557(17) 0.0441(9) Uani 1 1 d .
C50 C 0.8133(3) 0.7352(3) 0.26431(17) 0.0503(10) Uani 1 1 d .
H50A H 0.8567 0.6772 0.2707 0.060 Uiso 1 1 calc R
H50B H 0.8361 0.7900 0.2784 0.060 Uiso 1 1 calc R
C51 C 0.7064(3) 0.7248(3) 0.29722(17) 0.0443(9) Uani 1 1 d .
C52 C 0.6685(3) 0.6994(3) 0.35916(18) 0.0526(10) Uani 1 1 d .
H52A H 0.7150 0.6949 0.3848 0.063 Uiso 1 1 calc R
H52B H 0.6244 0.6489 0.3683 0.063 Uiso 1 1 calc R
C53 C 0.5986(4) 0.8107(5) 0.1255(2) 0.0924(18) Uani 1 1 d D
H53A H 0.6253 0.8697 0.1066 0.111 Uiso 1 1 calc R
H53B H 0.5385 0.8277 0.1570 0.111 Uiso 1 1 calc R
C54 C 0.5762(6) 0.7489(8) 0.0772(3) 0.171(5) Uani 1 1 d D
H54A H 0.6054 0.6851 0.0786 0.206 Uiso 1 1 calc R
C55 C 0.5325(12) 0.7634(15) 0.0408(6) 0.362(13) Uani 1 1 d D
H55A H 0.5000 0.8247 0.0353 0.435 Uiso 1 1 calc R
H55B H 0.5293 0.7138 0.0166 0.435 Uiso 1 1 calc R
C56 C 0.8441(3) 0.6553(3) 0.16330(19) 0.0475(10) Uani 1 1 d .
C57 C 0.8297(3) 0.5686(3) 0.1935(2) 0.0565(11) Uani 1 1 d .
H57A H 0.7983 0.5673 0.2349 0.068 Uiso 1 1 calc R
C58 C 0.8606(4) 0.4814(3) 0.1646(3) 0.0659(13) Uani 1 1 d .
H58A H 0.8518 0.4229 0.1867 0.079 Uiso 1 1 calc R
C59 C 0.9033(4) 0.4824(4) 0.1043(3) 0.0787(15) Uani 1 1 d .
H59A H 0.9241 0.4243 0.0849 0.094 Uiso 1 1 calc R
C60 C 0.9161(5) 0.5680(4) 0.0717(3) 0.101(2) Uani 1 1 d .
H60A H 0.9442 0.5689 0.0299 0.122 Uiso 1 1 calc R
C61 C 0.8861(5) 0.6549(4) 0.1020(2) 0.0831(17) Uani 1 1 d .
H61A H 0.8950 0.7135 0.0800 0.100 Uiso 1 1 calc R
C62 C 0.8838(3) 0.8257(3) 0.16350(19) 0.0518(10) Uani 1 1 d .
C63 C 0.8620(4) 0.8906(3) 0.1180(2) 0.0672(13) Uani 1 1 d .
H63A H 0.8007 0.8924 0.1084 0.081 Uiso 1 1 calc R
C64 C 0.9293(5) 0.9522(4) 0.0868(3) 0.0894(17) Uani 1 1 d .
H64A H 0.9138 0.9944 0.0560 0.107 Uiso 1 1 calc R
C65 C 1.0198(5) 0.9515(4) 0.1012(3) 0.0978(19) Uani 1 1 d .
H65A H 1.0652 0.9931 0.0800 0.117 Uiso 1 1 calc R
C66 C 1.0427(4) 0.8898(4) 0.1464(3) 0.0921(18) Uani 1 1 d .
H66A H 1.1030 0.8903 0.1569 0.110 Uiso 1 1 calc R
C67 C 0.9745(4) 0.8257(4) 0.1770(2) 0.0707(13) Uani 1 1 d .
H67A H 0.9910 0.7823 0.2070 0.085 Uiso 1 1 calc R
C68 C 0.6197(4) 0.9874(3) 0.2870(2) 0.0568(11) Uani 1 1 d .
H68A H 0.6116 1.0025 0.2456 0.068 Uiso 1 1 calc R
C69 C 0.5449(3) 1.0020(3) 0.3404(2) 0.0555(11) Uani 1 1 d .
H69A H 0.4756 1.0304 0.3436 0.067 Uiso 1 1 calc R
C70 C 0.5905(4) 0.9757(3) 0.3894(2) 0.0600(12) Uani 1 1 d .
H70A H 0.5569 0.9821 0.4325 0.072 Uiso 1 1 calc R
C71 C 0.6927(4) 0.9461(3) 0.3664(2) 0.0569(11) Uani 1 1 d .
H71A H 0.7426 0.9284 0.3900 0.068 Uiso 1 1 calc R
C72 C 0.7105(4) 0.9533(3) 0.3025(2) 0.0604(12) Uani 1 1 d .
H72A H 0.7757 0.9401 0.2737 0.073 Uiso 1 1 calc R
C73 C 0.4863(3) 0.7943(3) 0.49437(17) 0.0463(9) Uani 1 1 d .
C74 C 0.4077(3) 0.7813(3) 0.54516(19) 0.0562(11) Uani 1 1 d .
H74A H 0.3432 0.7826 0.5404 0.067 Uiso 1 1 calc R
C75 C 0.4248(4) 0.7666(3) 0.60261(19) 0.0641(12) Uani 1 1 d .
H75A H 0.3715 0.7596 0.6363 0.077 Uiso 1 1 calc R
C76 C 0.5198(4) 0.7624(3) 0.6101(2) 0.0665(13) Uani 1 1 d .
H76A H 0.5309 0.7524 0.6488 0.080 Uiso 1 1 calc R
C77 C 0.5990(4) 0.7729(3) 0.5603(2) 0.0618(12) Uani 1 1 d .
H77A H 0.6638 0.7682 0.5652 0.074 Uiso 1 1 calc R
C78 C 0.5820(3) 0.7905(3) 0.50279(19) 0.0519(10) Uani 1 1 d .
H78A H 0.6353 0.7999 0.4695 0.062 Uiso 1 1 calc R
C79 C 0.3613(3) 0.9044(3) 0.42119(17) 0.0446(9) Uani 1 1 d .
C80 C 0.3267(3) 0.9649(3) 0.46954(19) 0.0516(10) Uani 1 1 d .
H80A H 0.3526 0.9538 0.5036 0.062 Uiso 1 1 calc R
C81 C 0.2544(4) 1.0408(3) 0.4673(2) 0.0607(12) Uani 1 1 d .
H81A H 0.2323 1.0812 0.4999 0.073 Uiso 1 1 calc R
C82 C 0.2147(3) 1.0583(3) 0.4184(2) 0.0650(12) Uani 1 1 d .
H82A H 0.1650 1.1095 0.4177 0.078 Uiso 1 1 calc R
C83 C 0.2486(3) 0.9996(3) 0.3701(2) 0.0635(12) Uani 1 1 d .
H83A H 0.2217 1.0111 0.3364 0.076 Uiso 1 1 calc R
C84 C 0.3218(3) 0.9242(3) 0.3710(2) 0.0577(11) Uani 1 1 d .
H84A H 0.3452 0.8859 0.3376 0.069 Uiso 1 1 calc R
C85 C 0.4010(3) 0.6960(3) 0.42297(17) 0.0460(9) Uani 1 1 d .
C86 C 0.3052(4) 0.6976(3) 0.4191(2) 0.0678(13) Uani 1 1 d .
H86A H 0.2717 0.7551 0.4074 0.081 Uiso 1 1 calc R
C87 C 0.2567(4) 0.6156(4) 0.4323(3) 0.0847(16) Uani 1 1 d .
H87A H 0.1901 0.6191 0.4310 0.102 Uiso 1 1 calc R
C88 C 0.3050(5) 0.5301(4) 0.4471(2) 0.0790(16) Uani 1 1 d .
H88A H 0.2718 0.4750 0.4555 0.095 Uiso 1 1 calc R
C89 C 0.4025(4) 0.5249(4) 0.4496(2) 0.0734(14) Uani 1 1 d .
H89A H 0.4369 0.4660 0.4584 0.088 Uiso 1 1 calc R
C90 C 0.4498(4) 0.6091(3) 0.4388(2) 0.0605(12) Uani 1 1 d .
H90A H 0.5151 0.6066 0.4424 0.073 Uiso 1 1 calc R
P3 P 0.43247(11) 0.07878(9) 0.18027(7) 0.0715(4) Uani 1 1 d .
F1 F 0.5502(2) 0.0668(3) 0.16140(15) 0.1066(11) Uani 1 1 d .
F2 F 0.3154(3) 0.0901(3) 0.2018(2) 0.1410(15) Uani 1 1 d .
F3 F 0.4299(3) 0.0130(2) 0.12869(16) 0.1100(11) Uani 1 1 d .
F4 F 0.4369(3) -0.0145(2) 0.22445(15) 0.1016(10) Uani 1 1 d .
F5 F 0.4380(4) 0.1423(3) 0.2336(2) 0.1476(16) Uani 1 1 d .
F6 F 0.4276(4) 0.1710(2) 0.1366(2) 0.1372(15) Uani 1 1 d .
P4 P 0.92184(11) 0.68280(10) 0.44407(7) 0.0758(4) Uani 1 1 d .
F7 F 1.0096(3) 0.7469(3) 0.4344(2) 0.1598(18) Uani 1 1 d .
F8 F 0.8346(4) 0.6220(3) 0.4495(3) 0.180(2) Uani 1 1 d .
F9 F 0.9696(7) 0.6423(7) 0.3854(4) 0.335(6) Uani 1 1 d .
F10 F 0.8665(5) 0.7655(3) 0.4145(3) 0.205(3) Uani 1 1 d .
F11 F 0.8785(6) 0.7259(7) 0.5032(2) 0.269(4) Uani 1 1 d .
F12 F 0.9730(6) 0.6048(4) 0.4739(6) 0.310(5) Uani 1 1 d .
O3 O 0.2435(5) 0.0432(6) 0.0123(2) 0.1401(19) Uani 1 1 d .
C91 C 0.1770(8) 0.2050(8) 0.0340(4) 0.168(4) Uani 1 1 d .
H91A H 0.1726 0.2562 0.0607 0.251 Uiso 1 1 calc R
H91B H 0.1111 0.1888 0.0363 0.251 Uiso 1 1 calc R
H91C H 0.2074 0.2258 -0.0070 0.251 Uiso 1 1 calc R
C92 C 0.2378(8) 0.1198(9) 0.0523(4) 0.155(4) Uani 1 1 d .
H92A H 0.3045 0.1357 0.0501 0.186 Uiso 1 1 calc R
H92B H 0.2080 0.0990 0.0939 0.186 Uiso 1 1 calc R
C93 C 0.3073(9) -0.0427(10) 0.0220(6) 0.201(5) Uani 1 1 d .
H93A H 0.3760 -0.0280 0.0119 0.242 Uiso 1 1 calc R
H93B H 0.2895 -0.0634 0.0647 0.242 Uiso 1 1 calc R
C94 C 0.3002(10) -0.1187(10) -0.0130(5) 0.220(6) Uani 1 1 d .
H94A H 0.3433 -0.1747 -0.0045 0.330 Uiso 1 1 calc R
H94B H 0.3202 -0.0995 -0.0554 0.330 Uiso 1 1 calc R
H94C H 0.2324 -0.1338 -0.0031 0.330 Uiso 1 1 calc R

loop_
_atom_site_aniso_label
_atom_site_aniso_U_11
_atom_site_aniso_U_22
_atom_site_aniso_U_33
_atom_site_aniso_U_23
_atom_site_aniso_U_13
_atom_site_aniso_U_12
Ru1 0.03584(19) 0.04180(18) 0.04826(19) 0.00178(14) -0.00927(15) -0.00467(14)
P1 0.0339(5) 0.0411(5) 0.0491(6) -0.0034(4) -0.0091(5) -0.0032(4)
O1 0.0407(18) 0.0532(17) 0.090(2) -0.0116(16) 0.0030(16) 0.0011(14)
C1 0.036(2) 0.043(2) 0.062(3) -0.0027(19) -0.0070(19) -0.0052(18)
C2 0.032(2) 0.041(2) 0.059(2) -0.0038(18) -0.0086(19) -0.0076(17)
C3 0.036(2) 0.043(2) 0.072(3) -0.004(2) 0.001(2) -0.0009(19)
C4 0.034(2) 0.045(2) 0.085(3) -0.005(2) 0.000(2) -0.0014(19)
C5 0.039(2) 0.040(2) 0.077(3) -0.002(2) -0.003(2) -0.0033(19)
C6 0.034(2) 0.037(2) 0.067(3) 0.0000(19) -0.008(2) -0.0043(18)
C7 0.037(2) 0.049(2) 0.060(2) -0.006(2) -0.009(2) -0.0064(19)
C8 0.082(5) 0.086(4) 0.113(5) -0.022(4) 0.006(4) 0.026(3)
C9 0.086(5) 0.065(4) 0.117(5) -0.008(3) 0.029(4) 0.014(3)
C10 0.068(5) 0.093(5) 0.171(8) -0.012(5) 0.001(5) -0.007(4)
C11 0.042(3) 0.033(2) 0.100(4) -0.006(2) -0.012(3) -0.0058(19)
C12 0.061(3) 0.059(3) 0.092(4) -0.019(3) -0.021(3) 0.004(2)
C13 0.098(5) 0.072(4) 0.113(5) -0.028(3) -0.040(4) 0.007(3)
C14 0.078(5) 0.063(3) 0.184(7) -0.033(4) -0.070(5) 0.008(3)
C15 0.055(4) 0.067(4) 0.180(7) -0.011(4) -0.031(5) -0.004(3)
C16 0.051(3) 0.055(3) 0.123(4) 0.004(3) -0.020(3) -0.003(2)
C17 0.036(2) 0.047(2) 0.097(4) 0.018(3) -0.004(2) -0.006(2)
C18 0.052(3) 0.050(3) 0.131(5) 0.009(3) 0.006(3) 0.004(2)
C19 0.057(4) 0.059(3) 0.157(6) 0.033(4) 0.013(4) 0.004(3)
C20 0.062(4) 0.081(5) 0.153(7) 0.052(5) 0.002(4) -0.005(3)
C21 0.099(5) 0.114(5) 0.102(5) 0.040(4) -0.007(4) -0.028(4)
C22 0.076(4) 0.068(3) 0.101(4) 0.013(3) 0.007(3) -0.007(3)
C23 0.067(3) 0.065(3) 0.057(3) 0.014(2) -0.020(3) 0.006(3)
C24 0.069(4) 0.081(3) 0.056(3) 0.020(3) -0.021(3) -0.017(3)
C25 0.074(4) 0.079(3) 0.048(3) -0.011(2) -0.020(3) 0.013(3)
C26 0.073(4) 0.080(3) 0.053(3) 0.008(3) -0.033(3) -0.017(3)
C27 0.046(3) 0.085(4) 0.065(3) 0.022(3) -0.020(2) -0.001(3)
C28 0.041(2) 0.045(2) 0.056(2) -0.0066(19) -0.016(2) -0.0036(19)
C29 0.053(3) 0.055(3) 0.062(3) -0.011(2) -0.015(2) 0.001(2)
C30 0.085(4) 0.063(3) 0.078(3) -0.023(3) -0.029(3) 0.018(3)
C31 0.101(5) 0.049(3) 0.108(4) -0.031(3) -0.054(4) 0.014(3)
C32 0.070(4) 0.048(3) 0.106(4) -0.007(3) -0.041(3) -0.006(2)
C33 0.052(3) 0.049(2) 0.071(3) -0.006(2) -0.016(2) -0.007(2)
C34 0.037(2) 0.045(2) 0.057(2) -0.0025(19) -0.0100(19) -0.0040(19)
C35 0.045(3) 0.048(2) 0.091(3) -0.002(2) -0.022(2) -0.006(2)
C36 0.050(3) 0.075(3) 0.125(5) -0.006(3) -0.038(3) -0.012(3)
C37 0.037(3) 0.080(4) 0.118(4) 0.000(3) -0.019(3) -0.001(3)
C38 0.045(3) 0.061(3) 0.093(4) -0.006(3) -0.009(3) 0.005(2)
C39 0.041(3) 0.054(3) 0.076(3) -0.008(2) -0.010(2) -0.003(2)
C40 0.049(3) 0.053(2) 0.048(2) -0.0013(19) -0.015(2) -0.007(2)
C41 0.051(3) 0.079(3) 0.060(3) 0.005(2) -0.014(2) -0.003(2)
C42 0.082(4) 0.120(5) 0.078(4) 0.017(4) -0.037(4) 0.001(4)
C43 0.135(7) 0.130(6) 0.062(4) 0.015(4) -0.044(4) -0.025(5)
C44 0.135(6) 0.112(5) 0.055(3) -0.002(3) -0.016(4) 0.006(5)
C45 0.089(4) 0.079(3) 0.055(3) -0.006(3) -0.014(3) 0.009(3)
Ru2 0.03476(18) 0.04133(17) 0.04345(18) -0.00695(13) -0.00920(14) -0.00297(14)
P2 0.0346(6) 0.0505(6) 0.0433(5) -0.0083(5) -0.0111(5) -0.0031(5)
O2 0.0476(18) 0.078(2) 0.0524(16) -0.0180(15) -0.0185(14) 0.0093(15)
C46 0.043(2) 0.045(2) 0.049(2) -0.0169(18) -0.0094(19) -0.0021(18)
C47 0.040(2) 0.041(2) 0.043(2) -0.0102(17) -0.0096(18) -0.0008(17)
C48 0.041(2) 0.049(2) 0.045(2) -0.0118(18) -0.0123(19) 0.0027(18)
C49 0.033(2) 0.049(2) 0.046(2) -0.0063(18) -0.0064(18) 0.0035(18)
C50 0.038(2) 0.057(2) 0.054(2) -0.006(2) -0.015(2) 0.0104(19)
C51 0.044(2) 0.043(2) 0.044(2) -0.0114(17) -0.0111(19) 0.0060(18)
C52 0.053(3) 0.048(2) 0.055(2) -0.0019(19) -0.015(2) 0.006(2)
C53 0.064(4) 0.140(5) 0.074(3) -0.002(3) -0.028(3) 0.008(4)
C54 0.093(5) 0.377(15) 0.073(4) 0.079(7) -0.061(4) -0.100(7)
C55 0.37(3) 0.55(4) 0.178(14) -0.037(17) 0.007(14) -0.24(3)
C56 0.033(2) 0.050(2) 0.056(2) -0.012(2) -0.0050(19) 0.0029(18)
C57 0.041(3) 0.054(3) 0.071(3) -0.001(2) -0.013(2) 0.001(2)
C58 0.051(3) 0.055(3) 0.093(4) -0.012(3) -0.019(3) -0.002(2)
C59 0.070(4) 0.063(3) 0.102(4) -0.032(3) -0.016(3) 0.002(3)
C60 0.127(6) 0.082(4) 0.074(4) -0.029(3) 0.015(4) -0.002(4)
C61 0.109(5) 0.058(3) 0.066(3) -0.015(2) 0.006(3) -0.002(3)
C62 0.041(2) 0.052(2) 0.060(3) -0.011(2) -0.009(2) 0.000(2)
C63 0.055(3) 0.070(3) 0.079(3) 0.005(3) -0.020(3) -0.014(3)
C64 0.081(4) 0.083(4) 0.102(4) 0.017(3) -0.020(3) -0.017(3)
C65 0.077(4) 0.083(4) 0.133(5) 0.012(4) -0.018(4) -0.035(3)
C66 0.051(3) 0.104(4) 0.125(5) 0.002(4) -0.023(3) -0.022(3)
C67 0.047(3) 0.073(3) 0.093(4) 0.003(3) -0.021(3) -0.008(2)
C68 0.069(3) 0.045(2) 0.061(3) 0.005(2) -0.020(3) -0.019(2)
C69 0.049(3) 0.040(2) 0.076(3) -0.013(2) -0.010(2) -0.005(2)
C70 0.068(3) 0.057(3) 0.058(3) -0.017(2) -0.011(2) -0.021(2)
C71 0.059(3) 0.055(3) 0.067(3) 0.000(2) -0.028(2) -0.020(2)
C72 0.049(3) 0.050(2) 0.077(3) -0.009(2) 0.000(2) -0.015(2)
C73 0.042(2) 0.050(2) 0.047(2) -0.0075(18) -0.0117(19) -0.0023(19)
C74 0.048(3) 0.069(3) 0.054(3) -0.004(2) -0.016(2) -0.006(2)
C75 0.069(3) 0.072(3) 0.046(2) 0.002(2) -0.005(2) -0.010(3)
C76 0.084(4) 0.062(3) 0.062(3) 0.001(2) -0.036(3) -0.004(3)
C77 0.060(3) 0.064(3) 0.069(3) 0.003(2) -0.030(3) -0.009(2)
C78 0.045(3) 0.061(3) 0.052(2) 0.000(2) -0.015(2) -0.011(2)
C79 0.032(2) 0.052(2) 0.049(2) -0.0064(19) -0.0067(18) -0.0040(18)
C80 0.047(3) 0.055(2) 0.052(2) -0.009(2) -0.008(2) -0.007(2)
C81 0.057(3) 0.059(3) 0.060(3) -0.016(2) -0.003(2) -0.001(2)
C82 0.049(3) 0.051(3) 0.089(4) -0.002(3) -0.010(3) 0.003(2)
C83 0.052(3) 0.075(3) 0.067(3) -0.013(3) -0.027(2) 0.010(2)
C84 0.051(3) 0.065(3) 0.056(3) -0.018(2) -0.016(2) 0.009(2)
C85 0.044(2) 0.053(2) 0.043(2) -0.0088(18) -0.0092(19) -0.011(2)
C86 0.058(3) 0.064(3) 0.094(4) -0.008(3) -0.034(3) -0.019(2)
C87 0.064(4) 0.083(4) 0.118(5) -0.007(3) -0.031(3) -0.032(3)
C88 0.097(5) 0.078(4) 0.075(3) 0.006(3) -0.031(3) -0.047(4)
C89 0.089(4) 0.068(3) 0.068(3) 0.011(3) -0.026(3) -0.022(3)
C90 0.057(3) 0.060(3) 0.066(3) 0.003(2) -0.018(2) -0.009(2)
P3 0.0677(9) 0.0598(8) 0.0859(9) -0.0052(7) -0.0234(8) 0.0067(7)
F1 0.069(2) 0.141(3) 0.105(2) 0.011(2) -0.0177(19) -0.013(2)
F2 0.063(2) 0.176(4) 0.173(4) -0.008(3) -0.024(2) 0.019(2)
F3 0.139(3) 0.097(2) 0.110(2) -0.020(2) -0.063(2) 0.002(2)
F4 0.102(3) 0.101(2) 0.101(2) 0.0190(19) -0.032(2) -0.011(2)
F5 0.174(5) 0.126(3) 0.146(3) -0.067(3) -0.042(3) 0.010(3)
F6 0.165(4) 0.081(2) 0.174(4) 0.036(2) -0.075(3) -0.002(2)
P4 0.0580(9) 0.0620(8) 0.0934(11) 0.0032(7) -0.0007(8) 0.0038(7)
F7 0.118(4) 0.140(4) 0.232(5) 0.025(3) -0.060(4) -0.040(3)
F8 0.137(4) 0.134(4) 0.280(6) 0.062(4) -0.065(4) -0.073(3)
F9 0.353(11) 0.292(9) 0.271(8) -0.178(8) 0.193(8) -0.155(9)
F10 0.231(6) 0.114(3) 0.333(8) 0.080(4) -0.192(6) -0.054(4)
F11 0.309(10) 0.369(11) 0.102(4) -0.056(5) 0.008(5) -0.030(8)
F12 0.242(8) 0.144(5) 0.583(16) 0.131(7) -0.233(10) 0.011(5)
O3 0.124(5) 0.204(6) 0.104(4) 0.000(4) -0.033(3) -0.058(4)
C91 0.181(11) 0.219(11) 0.104(6) -0.022(7) -0.022(6) -0.045(9)
C92 0.169(10) 0.219(11) 0.106(6) 0.006(7) -0.053(6) -0.105(9)
C93 0.176(11) 0.232(14) 0.223(13) 0.055(11) -0.118(10) -0.023(10)
C94 0.213(14) 0.257(15) 0.193(11) -0.073(10) -0.024(9) -0.051(11)

loop_
_atom_type_symbol
_atom_type_description
_atom_type_scat_dispersion_real
_atom_type_scat_dispersion_imag
_atom_type_scat_source
C C 0.0033 0.0016 'International Tables Vol C Tables 4.2.6.8 and 6.1.1.4'
H H 0.0000 0.0000 'International Tables Vol C Tables 4.2.6.8 and 6.1.1.4'
O O 0.0106 0.0060 'International Tables Vol C Tables 4.2.6.8 and 6.1.1.4'
F F 0.0171 0.0103 'International Tables Vol C Tables 4.2.6.8 and 6.1.1.4'
P P 0.1023 0.0942 'International Tables Vol C Tables 4.2.6.8 and 6.1.1.4'
Ru Ru -1.2594 0.8363 'International Tables Vol C Tables 4.2.6.8 and 6.1.1.4'

loop_
_geom_angle_atom_site_label_1
_geom_angle_atom_site_label_2
_geom_angle_atom_site_label_3
_geom_angle
C6 Ru1 C2 37.63(14)
C6 Ru1 C26 157.90(16)
C2 Ru1 C26 143.97(18)
C6 Ru1 C27 126.37(18)
C2 Ru1 C27 151.20(16)
C26 Ru1 C27 37.62(18)
C6 Ru1 C7 36.96(14)
C2 Ru1 C7 67.89(15)
C26 Ru1 C7 147.34(18)
C27 Ru1 C7 112.89(18)
C6 Ru1 C1 68.12(14)
C2 Ru1 C1 37.26(13)
C26 Ru1 C1 126.89(18)
C27 Ru1 C1 164.50(18)
C7 Ru1 C1 81.95(16)
C6 Ru1 C23 96.95(16)
C2 Ru1 C23 114.78(16)
C26 Ru1 C23 61.60(18)
C27 Ru1 C23 36.46(16)
C7 Ru1 C23 103.63(17)
C1 Ru1 C23 147.55(16)
C6 Ru1 C24 99.19(17)
C2 Ru1 C24 94.35(16)
C26 Ru1 C24 60.82(17)
C27 Ru1 C24 61.02(18)
C7 Ru1 C24 125.85(17)
C1 Ru1 C24 114.74(18)
C23 Ru1 C24 36.74(17)
C6 Ru1 C25 130.57(18)
C2 Ru1 C25 107.94(18)
C26 Ru1 C25 36.61(17)
C27 Ru1 C25 62.13(19)
C7 Ru1 C25 162.66(17)
C1 Ru1 C25 105.03(17)
C23 Ru1 C25 61.97(18)
C24 Ru1 C25 36.81(17)
C6 Ru1 P1 115.37(11)
C2 Ru1 P1 116.50(10)
C26 Ru1 P1 84.07(12)
C27 Ru1 P1 91.74(12)
C7 Ru1 P1 83.53(10)
C1 Ru1 P1 85.32(10)
C23 Ru1 P1 126.85(13)
C24 Ru1 P1 144.89(13)
C25 Ru1 P1 112.54(14)
C28 P1 C40 99.11(18)
C28 P1 C34 104.63(18)
C40 P1 C34 103.90(19)
C28 P1 Ru1 116.79(14)
C40 P1 Ru1 122.08(13)
C34 P1 Ru1 108.41(12)
C3 O1 C8 113.8(4)
C2 C1 Ru1 70.8(2)
C1 C2 C6 121.7(3)
C1 C2 C3 127.5(4)
C6 C2 C3 110.3(3)
C1 C2 Ru1 71.9(2)
C6 C2 Ru1 71.1(2)
C3 C2 Ru1 122.7(3)
O1 C3 C2 114.0(3)
O1 C3 C4 111.8(3)
C2 C3 C4 103.0(3)
C17 C4 C11 110.5(3)
C17 C4 C5 108.3(3)
C11 C4 C5 110.8(4)
C17 C4 C3 114.3(4)
C11 C4 C3 109.9(3)
C5 C4 C3 102.8(3)
C6 C5 C4 104.3(3)
C7 C6 C2 122.1(3)
C7 C6 C5 128.1(4)
C2 C6 C5 109.4(3)
C7 C6 Ru1 72.1(2)
C2 C6 Ru1 71.3(2)
C5 C6 Ru1 123.1(3)
C6 C7 Ru1 71.0(2)
O1 C8 C9 108.2(5)
C10 C9 C8 127.7(7)
C12 C11 C16 118.4(5)
C12 C11 C4 123.4(4)
C16 C11 C4 118.2(5)
C11 C12 C13 121.2(5)
C14 C13 C12 118.8(6)
C15 C14 C13 120.6(6)
C14 C15 C16 119.9(6)
C15 C16 C11 121.2(6)
C22 C17 C18 117.8(5)
C22 C17 C4 125.5(4)
C18 C17 C4 116.7(5)
C17 C18 C19 119.7(6)
C20 C19 C18 120.9(6)
C19 C20 C21 121.5(6)
C20 C21 C22 118.4(7)
C17 C22 C21 121.6(6)
C27 C23 C24 108.0(5)
C27 C23 Ru1 71.4(2)
C24 C23 Ru1 72.1(3)
C23 C24 C25 109.5(4)
C23 C24 Ru1 71.1(2)
C25 C24 Ru1 72.3(2)
C26 C25 C24 105.7(5)
C26 C25 Ru1 69.8(3)
C24 C25 Ru1 70.9(3)
C25 C26 C27 109.4(4)
C25 C26 Ru1 73.6(3)
C27 C26 Ru1 71.5(3)
C23 C27 C26 107.4(5)
C23 C27 Ru1 72.1(3)
C26 C27 Ru1 70.9(3)
C29 C28 C33 119.5(4)
C29 C28 P1 121.7(3)
C33 C28 P1 118.8(3)
C28 C29 C30 119.9(5)
C31 C30 C29 120.2(5)
C30 C31 C32 120.7(5)
C31 C32 C33 119.6(5)
C32 C33 C28 120.0(5)
C35 C34 C39 118.1(4)
C35 C34 P1 123.4(3)
C39 C34 P1 118.3(3)
C34 C35 C36 120.7(4)
C37 C36 C35 120.7(4)
C36 C37 C38 119.6(5)
C39 C38 C37 119.6(5)
C38 C39 C34 121.3(4)
C45 C40 C41 118.5(4)
C45 C40 P1 123.0(4)
C41 C40 P1 118.4(3)
C42 C41 C40 120.3(5)
C43 C42 C41 120.4(6)
C42 C43 C44 120.2(5)
C43 C44 C45 119.9(6)
C40 C45 C44 120.7(5)
C70 Ru2 C51 142.23(17)
C70 Ru2 C47 157.72(15)
C51 Ru2 C47 37.71(14)
C70 Ru2 C46 148.76(17)
C51 Ru2 C46 68.25(14)
C47 Ru2 C46 37.33(14)
C70 Ru2 C69 37.66(16)
C51 Ru2 C69 151.31(16)
C47 Ru2 C69 127.36(15)
C46 Ru2 C69 114.03(16)
C70 Ru2 C52 126.43(17)
C51 Ru2 C52 37.26(14)
C47 Ru2 C52 67.62(14)
C46 Ru2 C52 81.05(16)
C69 Ru2 C52 164.09(16)
C70 Ru2 C68 61.60(16)
C51 Ru2 C68 114.72(16)
C47 Ru2 C68 97.21(15)
C46 Ru2 C68 104.26(15)
C69 Ru2 C68 36.71(16)
C52 Ru2 C68 147.97(18)
C70 Ru2 C72 61.23(17)
C51 Ru2 C72 92.92(16)
C47 Ru2 C72 98.02(15)
C46 Ru2 C72 125.48(16)
C69 Ru2 C72 61.75(17)
C52 Ru2 C72 114.59(17)
C68 Ru2 C72 37.01(16)
C70 Ru2 C71 36.95(16)
C51 Ru2 C71 105.96(16)
C47 Ru2 C71 128.92(16)
C46 Ru2 C71 162.21(16)
C69 Ru2 C71 62.56(17)
C52 Ru2 C71 104.70(17)
C68 Ru2 C71 61.95(16)
C72 Ru2 C71 36.77(16)
C70 Ru2 P2 84.07(12)
C51 Ru2 P2 116.56(10)
C47 Ru2 P2 116.44(10)
C46 Ru2 P2 84.55(10)
C69 Ru2 P2 91.91(12)
C52 Ru2 P2 84.25(11)
C68 Ru2 P2 127.41(13)
C72 Ru2 P2 145.28(12)
C71 Ru2 P2 112.55(12)
C79 P2 C73 106.02(18)
C79 P2 C85 103.25(18)
C73 P2 C85 97.49(17)
C79 P2 Ru2 108.34(13)
C73 P2 Ru2 115.49(13)
C85 P2 Ru2 124.34(13)
C48 O2 C53 115.6(4)
C47 C46 Ru2 71.1(2)
C46 C47 C51 121.5(3)
C46 C47 C48 128.3(4)
C51 C47 C48 109.7(3)
C46 C47 Ru2 71.6(2)
C51 C47 Ru2 71.0(2)
C48 C47 Ru2 123.1(2)
O2 C48 C47 112.0(3)
O2 C48 C49 111.5(3)
C47 C48 C49 104.9(3)
C62 C49 C56 109.3(3)
C62 C49 C50 111.0(3)
C56 C49 C50 110.2(3)
C62 C49 C48 112.3(3)
C56 C49 C48 109.8(3)
C50 C49 C48 104.2(3)
C51 C50 C49 105.0(3)
C52 C51 C47 120.5(4)
C52 C51 C50 127.8(4)
C47 C51 C50 111.4(3)
C52 C51 Ru2 72.1(2)
C47 C51 Ru2 71.3(2)
C50 C51 Ru2 122.9(3)
C51 C52 Ru2 70.7(2)
O2 C53 C54 104.5(5)
C55 C54 C53 135.1(16)
C57 C56 C61 117.5(4)
C57 C56 C49 122.1(4)
C61 C56 C49 120.4(4)
C56 C57 C58 122.0(4)
C59 C58 C57 119.7(5)
C58 C59 C60 120.3(5)
C59 C60 C61 119.0(5)
C56 C61 C60 121.5(5)
C67 C62 C63 117.8(4)
C67 C62 C49 120.2(4)
C63 C62 C49 121.8(4)
C64 C63 C62 121.2(5)
C63 C64 C65 120.1(5)
C66 C65 C64 120.1(5)
C65 C66 C67 119.4(5)
C62 C67 C66 121.3(5)
C69 C68 C72 108.6(4)
C69 C68 Ru2 71.3(2)
C72 C68 Ru2 72.1(2)
C68 C69 C70 106.7(4)
C68 C69 Ru2 72.0(2)
C70 C69 Ru2 70.5(2)
C71 C70 C69 109.6(4)
C71 C70 Ru2 73.2(2)
C69 C70 Ru2 71.8(2)
C70 C71 C72 106.4(4)
C70 C71 Ru2 69.8(2)
C72 C71 Ru2 71.5(2)
C71 C72 C68 108.6(4)
C71 C72 Ru2 71.8(2)
C68 C72 Ru2 70.9(2)
C78 C73 C74 118.4(4)
C78 C73 P2 121.5(3)
C74 C73 P2 120.0(3)
C75 C74 C73 120.6(4)
C76 C75 C74 120.3(4)
C75 C76 C77 120.1(4)
C76 C77 C78 119.8(4)
C77 C78 C73 120.8(4)
C84 C79 C80 118.0(4)
C84 C79 P2 118.8(3)
C80 C79 P2 123.0(3)
C81 C80 C79 120.2(4)
C82 C81 C80 121.2(4)
C81 C82 C83 119.3(4)
C84 C83 C82 120.4(4)
C83 C84 C79 120.8(4)
C86 C85 C90 118.1(4)
C86 C85 P2 123.1(3)
C90 C85 P2 118.2(3)
C85 C86 C87 121.2(5)
C88 C87 C86 120.6(5)
C87 C88 C89 119.9(5)
C88 C89 C90 119.1(5)
C85 C90 C89 121.0(5)
F3 P3 F2 90.9(2)
F3 P3 F6 90.6(2)
F2 P3 F6 90.1(2)
F3 P3 F1 90.8(2)
F2 P3 F1 177.7(2)
F6 P3 F1 91.5(2)
F3 P3 F5 177.7(2)
F2 P3 F5 90.5(3)
F6 P3 F5 91.2(2)
F1 P3 F5 87.8(2)
F3 P3 F4 89.32(19)
F2 P3 F4 89.6(2)
F6 P3 F4 179.8(2)
F1 P3 F4 88.78(19)
F5 P3 F4 88.8(2)
F12 P4 F9 90.3(6)
F12 P4 F11 89.2(6)
F9 P4 F11 177.0(5)
F12 P4 F10 178.4(6)
F9 P4 F10 91.3(6)
F11 P4 F10 89.2(5)
F12 P4 F8 90.2(3)
F9 P4 F8 88.9(4)
F11 P4 F8 94.0(4)
F10 P4 F8 89.6(3)
F12 P4 F7 92.6(4)
F9 P4 F7 88.8(4)
F11 P4 F7 88.3(4)
F10 P4 F7 87.6(3)
F8 P4 F7 176.3(3)
C93 O3 C92 115.2(8)
O3 C92 C91 109.1(8)
C94 C93 O3 112.6(10)

loop_
_geom_bond_atom_site_label_1
_geom_bond_atom_site_label_2
_geom_bond_distance
Ru1 C6 2.193(4)
Ru1 C2 2.196(4)
Ru1 C26 2.197(4)
Ru1 C27 2.206(4)
Ru1 C7 2.207(4)
Ru1 C1 2.210(4)
Ru1 C23 2.214(4)
Ru1 C24 2.227(4)
Ru1 C25 2.246(4)
Ru1 P1 2.3612(10)
P1 C28 1.833(4)
P1 C40 1.834(4)
P1 C34 1.835(4)
O1 C3 1.399(5)
O1 C8 1.449(6)
C1 C2 1.408(5)
C2 C6 1.416(5)
C2 C3 1.535(5)
C3 C4 1.582(6)
C4 C17 1.522(6)
C4 C11 1.545(6)
C4 C5 1.561(6)
C5 C6 1.530(5)
C6 C7 1.395(5)
C8 C9 1.486(8)
C9 C10 1.273(8)
C11 C12 1.361(7)
C11 C16 1.394(6)
C12 C13 1.404(7)
C13 C14 1.385(9)
C14 C15 1.360(9)
C15 C16 1.377(8)
C17 C22 1.364(7)
C17 C18 1.398(7)
C18 C19 1.399(7)
C19 C20 1.321(9)
C20 C21 1.366(9)
C21 C22 1.406(7)
C23 C27 1.383(6)
C23 C24 1.400(7)
C24 C25 1.413(7)
C25 C26 1.397(7)
C26 C27 1.420(7)
C28 C29 1.373(6)
C28 C33 1.390(6)
C29 C30 1.379(6)
C30 C31 1.363(7)
C31 C32 1.368(7)
C32 C33 1.378(6)
C34 C35 1.375(5)
C34 C39 1.389(6)
C35 C36 1.380(6)
C36 C37 1.364(7)
C37 C38 1.379(7)
C38 C39 1.376(6)
C40 C45 1.376(6)
C40 C41 1.395(6)
C41 C42 1.373(7)
C42 C43 1.360(9)
C43 C44 1.376(9)
C44 C45 1.378(7)
Ru2 C70 2.191(4)
Ru2 C51 2.194(4)
Ru2 C47 2.197(4)
Ru2 C46 2.204(4)
Ru2 C69 2.208(4)
Ru2 C52 2.212(4)
Ru2 C68 2.217(4)
Ru2 C72 2.231(4)
Ru2 C71 2.235(4)
Ru2 P2 2.3675(10)
P2 C79 1.827(4)
P2 C73 1.833(4)
P2 C85 1.855(4)
O2 C48 1.402(4)
O2 C53 1.418(6)
C46 C47 1.409(5)
C47 C51 1.419(5)
C47 C48 1.524(5)
C48 C49 1.579(5)
C49 C62 1.536(5)
C49 C56 1.541(5)
C49 C50 1.566(5)
C50 C51 1.505(5)
C51 C52 1.408(5)
C53 C54 1.562(9)
C54 C55 1.139(12)
C56 C57 1.356(6)
C56 C61 1.368(6)
C57 C58 1.394(6)
C58 C59 1.349(7)
C59 C60 1.363(7)
C60 C61 1.405(7)
C62 C67 1.374(6)
C62 C63 1.387(6)
C63 C64 1.377(7)
C64 C65 1.378(8)
C65 C66 1.363(8)
C66 C67 1.405(7)
C68 C69 1.393(6)
C68 C72 1.412(6)
C69 C70 1.420(6)
C70 C71 1.403(6)
C71 C72 1.409(6)
C73 C78 1.387(5)
C73 C74 1.392(6)
C74 C75 1.383(6)
C75 C76 1.369(7)
C76 C77 1.379(7)
C77 C78 1.386(6)
C79 C84 1.384(5)
C79 C80 1.387(5)
C80 C81 1.371(6)
C81 C82 1.357(6)
C82 C83 1.371(6)
C83 C84 1.369(6)
C85 C86 1.356(6)
C85 C90 1.379(6)
C86 C87 1.377(6)
C87 C88 1.354(8)
C88 C89 1.366(7)
C89 C90 1.395(6)
P3 F3 1.556(3)
P3 F2 1.567(4)
P3 F6 1.568(3)
P3 F1 1.575(4)
P3 F5 1.582(4)
P3 F4 1.585(3)
P4 F12 1.443(5)
P4 F9 1.453(6)
P4 F11 1.468(6)
P4 F10 1.513(4)
P4 F8 1.544(4)
P4 F7 1.567(4)
O3 C93 1.434(12)
O3 C92 1.439(10)
C91 C92 1.464(12)
C93 C94 1.401(14)
